data_4130239
loop_
_publ_author_name
'Zhang, Lei'
'Hou, Guohua'
'Zi, Guofu'
'Ding, Wanjian'
'Walter, Marc D.'

_publ_section_title
;
 Influence of the 5f Orbitals on the Bonding and Reactivity in
 Organoactinides: Experimental and Computational Studies on a Uranium
 Metallacyclopropene.
;
_journal_issue 15
_journal_name_full 'Journal of the American Chemical Society'
_journal_page_first 5130
_journal_page_last 5142
_journal_paper_doi 10.1021/jacs.6b01391
_journal_volume 138
_journal_year 2016
_chemical_formula_moiety 'C30 H51 N3 U'
_chemical_formula_sum 'C30 H51 N3 U'
_chemical_formula_weight 691.76
_space_group_crystal_system monoclinic
_space_group_IT_number 14
_space_group_name_Hall '-P 2ybc'
_space_group_name_H-M_alt 'P 1 21/c 1'
_atom_sites_solution_hydrogens geom
_audit_creation_method SHELXL-2014
_cell_angle_alpha 90
_cell_angle_beta 90.119(7)
_cell_angle_gamma 90
_cell_formula_units_Z 4
_cell_length_a 11.055(4)
_cell_length_b 15.371(6)
_cell_length_c 17.245(7)
_cell_measurement_reflns_used 3940
_cell_measurement_temperature 100(2)
_cell_measurement_theta_max 25.84
_cell_measurement_theta_min 2.27
_cell_volume 2930(2)
_computing_cell_refinement 'Bruker SAINT'
_computing_data_collection 'Bruker APEX2'
_computing_data_reduction 'Bruker SAINT'
_computing_molecular_graphics 'Bruker SHELXTL'
_computing_publication_material 'Bruker SHELXTL'
_computing_structure_refinement 'SHELXL-2014 (Sheldrick, 2014)'
_computing_structure_solution 'SHELXS-97 (Sheldrick 2008)'
_diffrn_ambient_temperature 100(2)
_diffrn_measured_fraction_theta_full 1.000
_diffrn_measured_fraction_theta_max 0.994
_diffrn_measurement_device_type 'Bruker APEX-II CCD'
_diffrn_measurement_method '\f and \w scans'
_diffrn_radiation_type MoK\a
_diffrn_radiation_wavelength 0.71073
_diffrn_reflns_av_R_equivalents 0.0711
_diffrn_reflns_av_unetI/netI 0.0794
_diffrn_reflns_Laue_measured_fraction_full 1.000
_diffrn_reflns_Laue_measured_fraction_max 0.994
_diffrn_reflns_limit_h_max 14
_diffrn_reflns_limit_h_min -14
_diffrn_reflns_limit_k_max 13
_diffrn_reflns_limit_k_min -20
_diffrn_reflns_limit_l_max 22
_diffrn_reflns_limit_l_min -18
_diffrn_reflns_number 19859
_diffrn_reflns_point_group_measured_fraction_full 1.000
_diffrn_reflns_point_group_measured_fraction_max 0.994
_diffrn_reflns_theta_full 25.242
_diffrn_reflns_theta_max 27.584
_diffrn_reflns_theta_min 1.775
_exptl_absorpt_coefficient_mu 5.560
_exptl_absorpt_correction_T_max 0.75
_exptl_absorpt_correction_T_min 0.51
_exptl_absorpt_correction_type multi-scan
_exptl_absorpt_process_details SADABS
_exptl_crystal_colour brown
_exptl_crystal_density_diffrn 1.568
_exptl_crystal_description block
_exptl_crystal_F_000 1376
_exptl_crystal_size_max 0.250
_exptl_crystal_size_mid 0.200
_exptl_crystal_size_min 0.200
_refine_diff_density_max 0.899
_refine_diff_density_min -0.848
_refine_diff_density_rms 0.183
_refine_ls_extinction_method none
_refine_ls_goodness_of_fit_ref 0.974
_refine_ls_hydrogen_treatment constr
_refine_ls_matrix_type full
_refine_ls_number_parameters 323
_refine_ls_number_reflns 6754
_refine_ls_number_restraints 0
_refine_ls_restrained_S_all 0.974
_refine_ls_R_factor_all 0.0520
_refine_ls_R_factor_gt 0.0359
_refine_ls_shift/su_max 0.001
_refine_ls_shift/su_mean 0.000
_refine_ls_structure_factor_coef Fsqd
_refine_ls_weighting_details 'w=1/[\s^2^(Fo^2^)+(0.0104P)^2^] where P=(Fo^2^+2Fc^2^)/3'
_refine_ls_weighting_scheme calc
_refine_ls_wR_factor_gt 0.0685
_refine_ls_wR_factor_ref 0.0742
_reflns_Friedel_coverage 0.000
_reflns_number_gt 5259
_reflns_number_total 6754
_reflns_threshold_expression 'I > 2\s(I)'
_cod_data_source_file ja6b01391_si_003.cif
_cod_data_source_block compound11
_cod_original_cell_volume 2930.4(19)
_cod_original_sg_symbol_H-M 'P 21/c'
_cod_database_code 4130239
_shelx_space_group_comment
; 
The symmetry employed for this shelxl refinement is uniquely defined 
by the following loop, which should always be used as a source of 
symmetry information in preference to the above space-group names. 
They are only intended as comments. 
;
_shelx_estimated_absorpt_t_min 0.337
_shelx_estimated_absorpt_t_max 0.403
_shelxl_version_number 2014-3

loop_
_space_group_symop_operation_xyz
'x, y, z'
'-x, y+1/2, -z+1/2'
'-x, -y, -z'
'x, -y-1/2, z-1/2'

loop_
_atom_site_label
_atom_site_type_symbol
_atom_site_fract_x
_atom_site_fract_y
_atom_site_fract_z
_atom_site_U_iso_or_equiv
_atom_site_adp_type
_atom_site_occupancy
_atom_site_site_symmetry_order
_atom_site_calc_flag
_atom_site_refinement_flags_posn
_atom_site_refinement_flags_adp
C1 C 0.3302(4) 0.4164(3) 0.0474(3) 0.0169(10) Uani 1 1 d . .
C2 C 0.3641(4) 0.5002(3) 0.0750(3) 0.0157(10) Uani 1 1 d . .
C3 C 0.4566(4) 0.4902(3) 0.1313(3) 0.0161(10) Uani 1 1 d . .
C4 C 0.4794(4) 0.4007(3) 0.1388(3) 0.0175(11) Uani 1 1 d . .
C5 C 0.4026(4) 0.3544(3) 0.0874(3) 0.0209(11) Uani 1 1 d . .
C6 C 0.2423(5) 0.4002(3) -0.0173(3) 0.0279(13) Uani 1 1 d . .
H6A H 0.1614 0.4190 -0.0013 0.042 Uiso 1 1 calc R U
H6B H 0.2407 0.3379 -0.0295 0.042 Uiso 1 1 calc R U
H6C H 0.2672 0.4330 -0.0633 0.042 Uiso 1 1 calc R U
C7 C 0.3292(5) 0.5845(3) 0.0371(3) 0.0256(12) Uani 1 1 d . .
H7A H 0.3913 0.6011 -0.0006 0.038 Uiso 1 1 calc R U
H7B H 0.3222 0.6300 0.0767 0.038 Uiso 1 1 calc R U
H7C H 0.2514 0.5775 0.0105 0.038 Uiso 1 1 calc R U
C8 C 0.5200(5) 0.5645(3) 0.1703(3) 0.0272(13) Uani 1 1 d . .
H8A H 0.5918 0.5427 0.1976 0.041 Uiso 1 1 calc R U
H8B H 0.4653 0.5919 0.2077 0.041 Uiso 1 1 calc R U
H8C H 0.5445 0.6073 0.1313 0.041 Uiso 1 1 calc R U
C9 C 0.5848(5) 0.3591(4) 0.1824(4) 0.0326(14) Uani 1 1 d . .
H9A H 0.6530 0.3510 0.1469 0.049 Uiso 1 1 calc R U
H9B H 0.5596 0.3026 0.2030 0.049 Uiso 1 1 calc R U
H9C H 0.6095 0.3971 0.2252 0.049 Uiso 1 1 calc R U
C10 C 0.4103(5) 0.2579(3) 0.0711(4) 0.0337(15) Uani 1 1 d . .
H10A H 0.4888 0.2445 0.0475 0.051 Uiso 1 1 calc R U
H10B H 0.3453 0.2411 0.0354 0.051 Uiso 1 1 calc R U
H10C H 0.4020 0.2255 0.1198 0.051 Uiso 1 1 calc R U
C11 C 0.0231(4) 0.3563(3) 0.1710(3) 0.0178(11) Uani 1 1 d . .
C12 C 0.0989(4) 0.2835(3) 0.1657(3) 0.0168(11) Uani 1 1 d . .
C13 C 0.1480(4) 0.2673(3) 0.2408(3) 0.0144(10) Uani 1 1 d . .
C14 C 0.1003(4) 0.3301(3) 0.2920(3) 0.0158(10) Uani 1 1 d . .
C15 C 0.0229(4) 0.3853(3) 0.2483(3) 0.0166(11) Uani 1 1 d . .
C16 C -0.0590(5) 0.3871(3) 0.1071(3) 0.0281(14) Uani 1 1 d . .
H16A H -0.0106 0.4019 0.0614 0.042 Uiso 1 1 calc R U
H16B H -0.1035 0.4387 0.1245 0.042 Uiso 1 1 calc R U
H16C H -0.1164 0.3408 0.0938 0.042 Uiso 1 1 calc R U
C17 C 0.1052(5) 0.2211(3) 0.0982(3) 0.0257(12) Uani 1 1 d . .
H17A H 0.0325 0.1846 0.0976 0.039 Uiso 1 1 calc R U
H17B H 0.1770 0.1841 0.1037 0.039 Uiso 1 1 calc R U
H17C H 0.1103 0.2540 0.0497 0.039 Uiso 1 1 calc R U
C18 C 0.2310(5) 0.1923(3) 0.2622(3) 0.0248(13) Uani 1 1 d . .
H18A H 0.2295 0.1836 0.3185 0.037 Uiso 1 1 calc R U
H18B H 0.3137 0.2057 0.2457 0.037 Uiso 1 1 calc R U
H18C H 0.2032 0.1392 0.2363 0.037 Uiso 1 1 calc R U
C19 C 0.1099(5) 0.3318(3) 0.3784(3) 0.0251(12) Uani 1 1 d . .
H19A H 0.1694 0.2886 0.3955 0.038 Uiso 1 1 calc R U
H19B H 0.0310 0.3183 0.4012 0.038 Uiso 1 1 calc R U
H19C H 0.1357 0.3898 0.3954 0.038 Uiso 1 1 calc R U
C20 C -0.0588(5) 0.4527(3) 0.2842(3) 0.0271(13) Uani 1 1 d . .
H20A H -0.0877 0.4926 0.2439 0.041 Uiso 1 1 calc R U
H20B H -0.0138 0.4855 0.3235 0.041 Uiso 1 1 calc R U
H20C H -0.1280 0.4238 0.3085 0.041 Uiso 1 1 calc R U
C21 C 0.4431(5) 0.3517(3) 0.3719(3) 0.0270(13) Uani 1 1 d . .
H21A H 0.3725 0.3145 0.3806 0.040 Uiso 1 1 calc R U
H21B H 0.5062 0.3373 0.4098 0.040 Uiso 1 1 calc R U
H21C H 0.4741 0.3422 0.3194 0.040 Uiso 1 1 calc R U
C22 C 0.4067(5) 0.4471(3) 0.3812(3) 0.0224(12) Uani 1 1 d . .
H22 H 0.3630 0.4541 0.4316 0.027 Uiso 1 1 calc R U
C23 C 0.5164(5) 0.5057(3) 0.3815(3) 0.0260(12) Uani 1 1 d . .
H23A H 0.5651 0.4942 0.3352 0.039 Uiso 1 1 calc R U
H23B H 0.5649 0.4942 0.4280 0.039 Uiso 1 1 calc R U
H23C H 0.4903 0.5666 0.3815 0.039 Uiso 1 1 calc R U
C24 C 0.2518(4) 0.5467(3) 0.3189(3) 0.0171(11) Uani 1 1 d . .
C25 C 0.1255(4) 0.6308(3) 0.2274(3) 0.0181(11) Uani 1 1 d . .
H25 H 0.0643 0.6360 0.2698 0.022 Uiso 1 1 calc R U
C26 C 0.0590(4) 0.6157(3) 0.1517(3) 0.0203(12) Uani 1 1 d . .
H26A H 0.1176 0.6111 0.1094 0.030 Uiso 1 1 calc R U
H26B H 0.0043 0.6646 0.1417 0.030 Uiso 1 1 calc R U
H26C H 0.0122 0.5617 0.1552 0.030 Uiso 1 1 calc R U
C27 C 0.1985(5) 0.7151(3) 0.2245(3) 0.0247(13) Uani 1 1 d . .
H27A H 0.2393 0.7242 0.2743 0.037 Uiso 1 1 calc R U
H27B H 0.1441 0.7641 0.2140 0.037 Uiso 1 1 calc R U
H27C H 0.2590 0.7112 0.1831 0.037 Uiso 1 1 calc R U
C28 C 0.2551(5) 0.6003(3) 0.4533(3) 0.0260(13) Uani 1 1 d . .
H28 H 0.3405 0.5797 0.4587 0.031 Uiso 1 1 calc R U
C29 C 0.1717(5) 0.5407(4) 0.4991(3) 0.0333(14) Uani 1 1 d . .
H29A H 0.0873 0.5564 0.4886 0.050 Uiso 1 1 calc R U
H29B H 0.1884 0.5471 0.5546 0.050 Uiso 1 1 calc R U
H29C H 0.1856 0.4802 0.4835 0.050 Uiso 1 1 calc R U
C30 C 0.2445(5) 0.6917(3) 0.4852(3) 0.0245(12) Uani 1 1 d . .
H30A H 0.2976 0.7307 0.4559 0.037 Uiso 1 1 calc R U
H30B H 0.2684 0.6920 0.5400 0.037 Uiso 1 1 calc R U
H30C H 0.1606 0.7117 0.4804 0.037 Uiso 1 1 calc R U
N1 N 0.3234(3) 0.4695(2) 0.3173(2) 0.0154(9) Uani 1 1 d . .
N2 N 0.2027(3) 0.5552(2) 0.2440(2) 0.0151(9) Uani 1 1 d . .
N3 N 0.2219(4) 0.6023(3) 0.3722(3) 0.0213(10) Uani 1 1 d . .
U1 U 0.25307(2) 0.42409(2) 0.20116(2) 0.01050(6) Uani 1 1 d . .

loop_
_atom_site_aniso_label
_atom_site_aniso_U_11
_atom_site_aniso_U_22
_atom_site_aniso_U_33
_atom_site_aniso_U_23
_atom_site_aniso_U_13
_atom_site_aniso_U_12
C1 0.019(2) 0.022(3) 0.010(3) -0.001(2) 0.004(2) 0.001(2)
C2 0.015(2) 0.020(3) 0.011(3) 0.0004(19) 0.008(2) 0.0041(19)
C3 0.008(2) 0.025(3) 0.016(3) 0.000(2) 0.004(2) -0.0005(18)
C4 0.012(2) 0.026(3) 0.015(3) 0.004(2) 0.005(2) 0.0045(19)
C5 0.024(3) 0.019(3) 0.019(3) -0.002(2) 0.014(2) -0.001(2)
C6 0.028(3) 0.041(3) 0.015(3) -0.001(2) -0.003(3) -0.009(2)
C7 0.027(3) 0.031(3) 0.019(3) 0.011(2) 0.009(2) 0.004(2)
C8 0.025(3) 0.028(3) 0.028(4) -0.001(2) 0.004(3) -0.013(2)
C9 0.018(3) 0.050(4) 0.030(4) 0.010(3) 0.001(3) 0.015(2)
C10 0.035(3) 0.024(3) 0.042(4) -0.006(3) 0.016(3) 0.006(2)
C11 0.013(2) 0.021(3) 0.020(3) 0.004(2) -0.002(2) -0.0016(19)
C12 0.015(2) 0.019(3) 0.016(3) -0.002(2) 0.003(2) -0.0057(19)
C13 0.020(2) 0.007(2) 0.016(3) -0.0012(19) 0.000(2) -0.0046(18)
C14 0.015(2) 0.015(2) 0.017(3) -0.001(2) 0.005(2) -0.0051(18)
C15 0.012(2) 0.017(2) 0.021(3) -0.001(2) 0.007(2) -0.0027(18)
C16 0.025(3) 0.029(3) 0.030(4) 0.006(2) -0.012(3) -0.001(2)
C17 0.029(3) 0.023(3) 0.025(3) -0.007(2) 0.003(3) -0.004(2)
C18 0.026(3) 0.023(3) 0.025(3) 0.006(2) -0.003(3) -0.001(2)
C19 0.031(3) 0.025(3) 0.019(3) 0.001(2) 0.003(3) -0.012(2)
C20 0.019(3) 0.024(3) 0.039(4) -0.001(2) 0.018(3) 0.001(2)
C21 0.031(3) 0.032(3) 0.019(3) 0.003(2) 0.001(3) 0.009(2)
C22 0.022(3) 0.032(3) 0.013(3) -0.001(2) -0.004(2) 0.001(2)
C23 0.023(3) 0.037(3) 0.018(3) -0.002(2) -0.003(2) -0.002(2)
C24 0.014(2) 0.017(2) 0.021(3) 0.000(2) 0.001(2) -0.0023(18)
C25 0.015(3) 0.017(2) 0.022(3) 0.000(2) 0.001(2) 0.0013(19)
C26 0.021(3) 0.015(2) 0.025(3) 0.004(2) -0.002(2) 0.003(2)
C27 0.027(3) 0.015(3) 0.032(4) 0.001(2) -0.004(3) 0.001(2)
C28 0.031(3) 0.023(3) 0.023(3) -0.003(2) -0.005(3) -0.001(2)
C29 0.044(4) 0.031(3) 0.025(4) -0.005(3) 0.009(3) -0.012(3)
C30 0.025(3) 0.029(3) 0.019(3) -0.007(2) -0.004(2) -0.001(2)
N1 0.017(2) 0.016(2) 0.013(2) 0.0024(16) -0.0041(18) -0.0021(16)
N2 0.015(2) 0.014(2) 0.016(2) -0.0041(16) -0.0021(18) 0.0002(15)
N3 0.022(2) 0.023(2) 0.019(3) -0.0046(18) 0.003(2) 0.0011(17)
U1 0.01129(9) 0.01103(9) 0.00919(10) 0.00014(7) 0.00085(6) 0.00023(7)

loop_
_atom_type_symbol
_atom_type_description
_atom_type_scat_dispersion_real
_atom_type_scat_dispersion_imag
_atom_type_scat_source
C C 0.0033 0.0016 'International Tables Vol C Tables 4.2.6.8 and 6.1.1.4'
H H 0.0000 0.0000 'International Tables Vol C Tables 4.2.6.8 and 6.1.1.4'
N N 0.0061 0.0033 'International Tables Vol C Tables 4.2.6.8 and 6.1.1.4'
U U -9.6767 9.6646 'International Tables Vol C Tables 4.2.6.8 and 6.1.1.4'

loop_
_geom_angle_atom_site_label_1
_geom_angle_atom_site_label_2
_geom_angle_atom_site_label_3
_geom_angle
C5 C1 C2 107.2(4)
C5 C1 C6 127.8(4)
C2 C1 C6 124.7(4)
C5 C1 U1 74.9(3)
C2 C1 U1 74.0(3)
C6 C1 U1 121.0(3)
C3 C2 C1 108.7(4)
C3 C2 C7 125.2(4)
C1 C2 C7 124.6(4)
C3 C2 U1 74.6(3)
C1 C2 U1 76.3(3)
C7 C2 U1 126.5(3)
C4 C3 C2 107.4(4)
C4 C3 C8 128.4(4)
C2 C3 C8 124.1(4)
C4 C3 U1 75.2(3)
C2 C3 U1 75.6(3)
C8 C3 U1 117.9(3)
C3 C4 C5 109.1(4)
C3 C4 C9 126.4(4)
C5 C4 C9 123.6(4)
C3 C4 U1 75.2(3)
C5 C4 U1 76.5(3)
C9 C4 U1 123.8(4)
C4 C5 C1 107.6(4)
C4 C5 C10 125.1(5)
C1 C5 C10 126.8(5)
C4 C5 U1 73.8(3)
C1 C5 U1 75.5(3)
C10 C5 U1 122.9(3)
C1 C6 H6A 109.5
C1 C6 H6B 109.5
H6A C6 H6B 109.5
C1 C6 H6C 109.5
H6A C6 H6C 109.5
H6B C6 H6C 109.5
C2 C7 H7A 109.5
C2 C7 H7B 109.5
H7A C7 H7B 109.5
C2 C7 H7C 109.5
H7A C7 H7C 109.5
H7B C7 H7C 109.5
C3 C8 H8A 109.5
C3 C8 H8B 109.5
H8A C8 H8B 109.5
C3 C8 H8C 109.5
H8A C8 H8C 109.5
H8B C8 H8C 109.5
C4 C9 H9A 109.5
C4 C9 H9B 109.5
H9A C9 H9B 109.5
C4 C9 H9C 109.5
H9A C9 H9C 109.5
H9B C9 H9C 109.5
C5 C10 H10A 109.5
C5 C10 H10B 109.5
H10A C10 H10B 109.5
C5 C10 H10C 109.5
H10A C10 H10C 109.5
H10B C10 H10C 109.5
C12 C11 C15 108.5(4)
C12 C11 C16 124.3(5)
C15 C11 C16 126.4(5)
C12 C11 U1 76.5(3)
C15 C11 U1 73.0(3)
C16 C11 U1 124.5(3)
C11 C12 C13 107.8(4)
C11 C12 C17 125.9(4)
C13 C12 C17 124.8(4)
C11 C12 U1 74.6(3)
C13 C12 U1 73.0(2)
C17 C12 U1 128.7(3)
C14 C13 C12 107.9(4)
C14 C13 C18 126.4(5)
C12 C13 C18 125.6(4)
C14 C13 U1 73.5(3)
C12 C13 U1 77.4(3)
C18 C13 U1 117.9(3)
C13 C14 C15 107.6(4)
C13 C14 C19 127.6(4)
C15 C14 C19 124.1(5)
C13 C14 U1 76.7(3)
C15 C14 U1 75.6(3)
C19 C14 U1 121.5(3)
C11 C15 C14 108.2(4)
C11 C15 C20 127.5(4)
C14 C15 C20 123.5(5)
C11 C15 U1 77.6(3)
C14 C15 U1 74.3(3)
C20 C15 U1 122.0(3)
C11 C16 H16A 109.5
C11 C16 H16B 109.5
H16A C16 H16B 109.5
C11 C16 H16C 109.5
H16A C16 H16C 109.5
H16B C16 H16C 109.5
C12 C17 H17A 109.5
C12 C17 H17B 109.5
H17A C17 H17B 109.5
C12 C17 H17C 109.5
H17A C17 H17C 109.5
H17B C17 H17C 109.5
C13 C18 H18A 109.5
C13 C18 H18B 109.5
H18A C18 H18B 109.5
C13 C18 H18C 109.5
H18A C18 H18C 109.5
H18B C18 H18C 109.5
C14 C19 H19A 109.5
C14 C19 H19B 109.5
H19A C19 H19B 109.5
C14 C19 H19C 109.5
H19A C19 H19C 109.5
H19B C19 H19C 109.5
C15 C20 H20A 109.5
C15 C20 H20B 109.5
H20A C20 H20B 109.5
C15 C20 H20C 109.5
H20A C20 H20C 109.5
H20B C20 H20C 109.5
C22 C21 H21A 109.5
C22 C21 H21B 109.5
H21A C21 H21B 109.5
C22 C21 H21C 109.5
H21A C21 H21C 109.5
H21B C21 H21C 109.5
N1 C22 C23 111.3(4)
N1 C22 C21 108.0(4)
C23 C22 C21 111.1(4)
N1 C22 H22 108.8
C23 C22 H22 108.8
C21 C22 H22 108.8
C22 C23 H23A 109.5
C22 C23 H23B 109.5
H23A C23 H23B 109.5
C22 C23 H23C 109.5
H23A C23 H23C 109.5
H23B C23 H23C 109.5
N3 C24 N2 119.4(4)
N3 C24 N1 134.6(5)
N2 C24 N1 105.9(4)
N3 C24 U1 165.5(3)
N2 C24 U1 52.6(2)
N1 C24 U1 54.3(2)
N2 C25 C26 109.1(4)
N2 C25 C27 111.7(4)
C26 C25 C27 110.9(4)
N2 C25 H25 108.3
C26 C25 H25 108.3
C27 C25 H25 108.3
C25 C26 H26A 109.5
C25 C26 H26B 109.5
H26A C26 H26B 109.5
C25 C26 H26C 109.5
H26A C26 H26C 109.5
H26B C26 H26C 109.5
C25 C27 H27A 109.5
C25 C27 H27B 109.5
H27A C27 H27B 109.5
C25 C27 H27C 109.5
H27A C27 H27C 109.5
H27B C27 H27C 109.5
N3 C28 C30 108.2(4)
N3 C28 C29 111.2(4)
C30 C28 C29 108.8(5)
N3 C28 H28 109.5
C30 C28 H28 109.5
C29 C28 H28 109.5
C28 C29 H29A 109.5
C28 C29 H29B 109.5
H29A C29 H29B 109.5
C28 C29 H29C 109.5
H29A C29 H29C 109.5
H29B C29 H29C 109.5
C28 C30 H30A 109.5
C28 C30 H30B 109.5
H30A C30 H30B 109.5
C28 C30 H30C 109.5
H30A C30 H30C 109.5
H30B C30 H30C 109.5
C24 N1 C22 121.7(4)
C24 N1 U1 94.8(3)
C22 N1 U1 143.5(3)
C24 N2 C25 118.4(4)
C24 N2 U1 97.1(3)
C25 N2 U1 143.1(3)
C24 N3 C28 127.3(4)
N2 U1 N1 60.64(14)
N2 U1 C14 97.69(15)
N1 U1 C14 82.33(14)
N2 U1 C15 82.22(14)
N1 U1 C15 97.05(15)
C14 U1 C15 30.17(14)
N2 U1 C3 90.95(15)
N1 U1 C3 89.64(14)
C14 U1 C3 163.34(14)
C15 U1 C3 166.49(14)
N2 U1 C4 118.58(14)
N1 U1 C4 94.31(15)
C14 U1 C4 136.26(14)
C15 U1 C4 159.19(14)
C3 U1 C4 29.58(13)
N2 U1 C2 89.41(15)
N1 U1 C2 114.52(14)
C14 U1 C2 163.01(14)
C15 U1 C2 137.82(14)
C3 U1 C2 29.81(13)
C4 U1 C2 48.74(14)
N2 U1 C13 127.18(15)
N1 U1 C13 101.21(14)
C14 U1 C13 29.82(14)
C15 U1 C13 49.10(14)
C3 U1 C13 140.89(14)
C4 U1 C13 111.50(14)
C2 U1 C13 138.85(14)
N2 U1 C24 30.23(14)
N1 U1 C24 30.88(13)
C14 U1 C24 86.27(15)
C15 U1 C24 85.66(14)
C3 U1 C24 94.31(14)
C4 U1 C24 112.43(14)
C2 U1 C24 106.99(15)
C13 U1 C24 114.16(15)
N2 U1 C5 137.28(15)
N1 U1 C5 122.71(15)
C14 U1 C5 124.88(14)
C15 U1 C5 132.78(14)
C3 U1 C5 49.11(14)
C4 U1 C5 29.70(14)
C2 U1 C5 48.84(14)
C13 U1 C5 95.13(14)
C24 U1 C5 141.50(14)
N2 U1 C1 115.64(14)
N1 U1 C1 138.68(14)
C14 U1 C1 135.73(14)
C15 U1 C1 123.97(14)
C3 U1 C1 49.24(14)
C4 U1 C1 48.89(14)
C2 U1 C1 29.73(13)
C13 U1 C1 109.14(14)
C24 U1 C1 136.69(14)
C5 U1 C1 29.58(13)
N2 U1 C11 99.87(14)
N1 U1 C11 126.29(15)
C14 U1 C11 49.01(15)
C15 U1 C11 29.40(15)
C3 U1 C11 143.23(15)
C4 U1 C11 134.98(15)
C2 U1 C11 114.65(15)
C13 U1 C11 48.57(13)
C24 U1 C11 112.57(14)
C5 U1 C11 105.48(15)
C1 U1 C11 94.99(15)

loop_
_geom_bond_atom_site_label_1
_geom_bond_atom_site_label_2
_geom_bond_distance
C1 C5 1.422(6)
C1 C2 1.424(6)
C1 C6 1.498(7)
C1 U1 2.790(5)
C2 C3 1.417(6)
C2 C7 1.501(6)
C2 U1 2.760(5)
C3 C4 1.404(6)
C3 C8 1.499(6)
C3 U1 2.749(5)
C4 C5 1.418(7)
C4 C9 1.525(6)
C4 U1 2.750(5)
C5 C10 1.512(6)
C5 U1 2.783(5)
C6 H6A 0.9800
C6 H6B 0.9800
C6 H6C 0.9800
C7 H7A 0.9800
C7 H7B 0.9800
C7 H7C 0.9800
C8 H8A 0.9800
C8 H8B 0.9800
C8 H8C 0.9800
C9 H9A 0.9800
C9 H9B 0.9800
C9 H9C 0.9800
C10 H10A 0.9800
C10 H10B 0.9800
C10 H10C 0.9800
C11 C12 1.402(6)
C11 C15 1.405(7)
C11 C16 1.502(6)
C11 U1 2.796(5)
C12 C13 1.426(6)
C12 C17 1.509(7)
C12 U1 2.819(4)
C13 C14 1.411(7)
C13 C18 1.518(6)
C13 U1 2.762(4)
C14 C15 1.421(6)
C14 C19 1.494(7)
C14 U1 2.721(5)
C15 C20 1.509(7)
C15 U1 2.738(5)
C16 H16A 0.9800
C16 H16B 0.9800
C16 H16C 0.9800
C17 H17A 0.9800
C17 H17B 0.9800
C17 H17C 0.9800
C18 H18A 0.9800
C18 H18B 0.9800
C18 H18C 0.9800
C19 H19A 0.9800
C19 H19B 0.9800
C19 H19C 0.9800
C20 H20A 0.9800
C20 H20B 0.9800
C20 H20C 0.9800
C21 C22 1.529(7)
C21 H21A 0.9800
C21 H21B 0.9800
C21 H21C 0.9800
C22 N1 1.475(6)
C22 C23 1.510(7)
C22 H22 1.0000
C23 H23A 0.9800
C23 H23B 0.9800
C23 H23C 0.9800
C24 N3 1.300(6)
C24 N2 1.406(6)
C24 N1 1.426(6)
C24 U1 2.770(5)
C25 N2 1.470(6)
C25 C26 1.514(6)
C25 C27 1.528(6)
C25 H25 1.0000
C26 H26A 0.9800
C26 H26B 0.9800
C26 H26C 0.9800
C27 H27A 0.9800
C27 H27B 0.9800
C27 H27C 0.9800
C28 N3 1.445(7)
C28 C30 1.514(7)
C28 C29 1.522(8)
C28 H28 1.0000
C29 H29A 0.9800
C29 H29B 0.9800
C29 H29C 0.9800
C30 H30A 0.9800
C30 H30B 0.9800
C30 H30C 0.9800
N1 U1 2.258(4)
N2 U1 2.218(4)
